data_2300580
loop_
_publ_author_name
'Westlake, D.G.'
'Mueller, M.H.'
'Knott, H.W.'

_publ_section_title
;
 Structural transitions at low temperature in vanadium deuterides of the
 Ti-V-H system
;
_journal_name_full 'Journal of Applied Crystallography'
_journal_page_first 206
_journal_page_last 216
_journal_volume 6
_journal_year 1973
_chemical_formula_sum 'D V2'
_chemical_name_systematic 'V2 D'
_space_group_IT_number 8
_symmetry_space_group_name_Hall 'C -2y'
_symmetry_space_group_name_H-M 'C 1 m 1'
_cell_angle_alpha 90
_cell_angle_beta 95.5
_cell_angle_gamma 90
_cell_formula_units_Z 2
_cell_length_a 4.46
_cell_length_b 3
_cell_length_c 4.46
_cell_volume 59.400
_citation_journal_id_ASTM JACGAR
_cod_data_source_file Westlake_JACGAR_1973_268.cif
_cod_data_source_block D1V2
_cod_original_cell_volume 59.40007
_cod_original_formula_sum 'D1 V2'
_cod_database_code 2300580

loop_
_symmetry_equiv_pos_as_xyz
x,y,z
x,-y,z
x+1/2,y+1/2,z
x+1/2,-y+1/2,z

loop_
_atom_site_label
_atom_site_type_symbol
_atom_site_fract_x
_atom_site_fract_y
_atom_site_fract_z
_atom_site_occupancy
_atom_site_U_iso_or_equiv
V1 V 0 0 0 1 0.0
V2 V 0.5 0 0.5 1 0.0
D1 D 0.75 0 0.25 1 0.0
